data_7012135
loop_
_publ_author_name
'Hitchcock, Peter B.'
'Handley, Darren A.'
'Huei Lee, Ting'
'Jeffery Leigh, G.'

_publ_section_title
;
 Anomalous reactions of the diamine Me2NCH2NMe2 with nickel(ii) and
 cobalt(ii)
;
_journal_issue 24
_journal_name_full 'Journal of the Chemical Society, Dalton Transactions'
_journal_page_first 4720
_journal_paper_doi 10.1039/b207818j
_journal_year 2002
_chemical_compound_source 'synthesis as described'
_chemical_formula_moiety '[C2 H8 N]2[Cl4 Co]'
_chemical_formula_sum 'C4 H16 Cl4 Co N2'
_chemical_formula_weight 292.92
_chemical_name_common '[Me2NH2]2{CoCl4]'
_space_group_IT_number 14
_symmetry_cell_setting monoclinic
_symmetry_Int_Tables_number 14
_symmetry_space_group_name_Hall '-P 2yn'
_symmetry_space_group_name_H-M 'P 1 21/n 1'
_atom_sites_solution_hydrogens geom
_atom_sites_solution_primary direct
_atom_sites_solution_secondary difmap
_audit_conform_dict_location ftp://ftp.iucr.org/cifdics/cif_core_2.1beta5.dic
_audit_conform_dict_name cif_core.dic
_audit_conform_dict_version 2.1beta5
_audit_creation_date 1999-11-02T11:30:26-00:00
_audit_creation_method 'WinGX routine CIF_UPDATE'
_cell_angle_alpha 90
_cell_angle_beta 90.015(4)
_cell_angle_gamma 90
_cell_formula_units_Z 4
_cell_length_a 8.4399(6)
_cell_length_b 11.3658(7)
_cell_length_c 13.4408(11)
_cell_measurement_reflns_used 7695
_cell_measurement_temperature 173(2)
_cell_measurement_theta_max 25.028
_cell_measurement_theta_min 4.246
_cell_measurement_wavelength 0.71073
_cell_volume 1289.33(16)
_computing_cell_refinement 'HKL Scalepack (Otwinowski & Minor 1997)'
_computing_data_reduction 'HKL Denzo and Scalepack (Otwinowski & Minor 1997)'
_computing_molecular_graphics 'Ortep-3 for Windows (Farrugia, 1997)'
_computing_publication_material 'WinGX publication routines (Farrugia, 1999)'
_computing_structure_refinement 'SHELXL-97 (Sheldrick, 1997)'
_computing_structure_solution 'SHELXS-97 (Sheldrick, 1997)'
_diffrn_ambient_temperature 173(2)
_diffrn_measured_fraction_theta_full 0.938
_diffrn_measured_fraction_theta_max 0.938
_diffrn_measurement_device KappaCCD
_diffrn_measurement_method CCD
_diffrn_radiation_monochromator graphite
_diffrn_radiation_probe x-ray
_diffrn_radiation_type MoK\a
_diffrn_radiation_wavelength 0.71073
_diffrn_reflns_av_R_equivalents 0.0406
_diffrn_reflns_av_sigmaI/netI 0.0379
_diffrn_reflns_limit_h_max 10
_diffrn_reflns_limit_h_min -10
_diffrn_reflns_limit_k_max 13
_diffrn_reflns_limit_k_min -13
_diffrn_reflns_limit_l_max 15
_diffrn_reflns_limit_l_min -15
_diffrn_reflns_number 7340
_diffrn_reflns_theta_full 25.03
_diffrn_reflns_theta_max 25.03
_diffrn_reflns_theta_min 4.27
_exptl_absorpt_coefficient_mu 2.115
_exptl_absorpt_correction_T_max 0.783
_exptl_absorpt_correction_T_min 0.600
_exptl_absorpt_correction_type multi-scan
_exptl_absorpt_process_details
;
[c.f. r.h. blessing, acta cryst. (1995), a51, 33-38]
;
_exptl_crystal_colour blue
_exptl_crystal_density_diffrn 1.509
_exptl_crystal_density_method 'not measured'
_exptl_crystal_description plate
_exptl_crystal_F_000 596
_exptl_crystal_size_max 0.3
_exptl_crystal_size_mid 0.25
_exptl_crystal_size_min 0.05
_refine_diff_density_max 1.137
_refine_diff_density_min -0.68
_refine_diff_density_rms 0.098
_refine_ls_extinction_method none
_refine_ls_goodness_of_fit_ref 1.076
_refine_ls_hydrogen_treatment riding
_refine_ls_matrix_type full
_refine_ls_number_parameters 104
_refine_ls_number_reflns 2130
_refine_ls_number_restraints 0
_refine_ls_restrained_S_all 1.076
_refine_ls_R_factor_all 0.0498
_refine_ls_R_factor_gt 0.0448
_refine_ls_shift/su_max 0
_refine_ls_shift/su_mean 0
_refine_ls_structure_factor_coef Fsqd
_refine_ls_weighting_details 'calc w=1/[\s^2^(Fo^2^)+(0.0547P)^2^+2.8794P] where P=(Fo^2^+2Fc^2^)/3'
_refine_ls_weighting_scheme calc
_refine_ls_wR_factor_gt 0.1176
_refine_ls_wR_factor_ref 0.1213
_reflns_number_gt 1926
_reflns_number_total 2130
_reflns_threshold_expression >2sigma(I)
_cod_data_source_file b207818j.txt
_cod_data_source_block nov399
_cod_original_cell_volume 1289.32(16)
_cod_original_sg_symbol_H-M P2(1)/n
_cod_database_code 7012135

loop_
_symmetry_equiv_pos_as_xyz
'x, y, z'
'-x+1/2, y+1/2, -z+1/2'
'-x, -y, -z'
'x-1/2, -y-1/2, z-1/2'

loop_
_atom_site_label
_atom_site_type_symbol
_atom_site_fract_x
_atom_site_fract_y
_atom_site_fract_z
_atom_site_U_iso_or_equiv
_atom_site_adp_type
_atom_site_occupancy
_atom_site_symmetry_multiplicity
_atom_site_calc_flag
_atom_site_refinement_flags
_atom_site_disorder_assembly
_atom_site_disorder_group
Co Co 0.17248(6) 0.20392(5) 0.07906(4) 0.0294(2) Uani 1 1 d . . .
Cl1 Cl 0.19786(15) 0.26157(10) -0.08237(9) 0.0443(3) Uani 1 1 d . . .
Cl2 Cl 0.18301(12) 0.00519(9) 0.09118(8) 0.0366(3) Uani 1 1 d . . .
Cl3 Cl -0.07280(12) 0.26771(9) 0.12765(9) 0.0393(3) Uani 1 1 d . . .
Cl4 Cl 0.36442(15) 0.28563(10) 0.17377(11) 0.0526(4) Uani 1 1 d . . .
N1 N 0.2091(4) -0.0039(3) -0.1595(3) 0.0369(8) Uani 1 1 d . . .
H1A H 0.1559 -0.0641 -0.1282 0.044 Uiso 1 1 calc R . .
H1B H 0.1852 0.0649 -0.1267 0.044 Uiso 1 1 calc R . .
N2 N 0.2966(5) 0.1923(4) 0.4005(3) 0.0541(11) Uani 1 1 d . . .
H2A H 0.3474 0.2179 0.4571 0.065 Uiso 1 1 calc R . .
H2B H 0.3376 0.234 0.3477 0.065 Uiso 1 1 calc R . .
C1 C 0.1534(6) 0.0048(4) -0.2620(4) 0.0430(11) Uani 1 1 d . . .
H1C H 0.2022 0.0732 -0.294 0.065 Uiso 1 1 calc R . .
H1D H 0.0379 0.0137 -0.2624 0.065 Uiso 1 1 calc R . .
H1E H 0.1826 -0.0667 -0.2983 0.065 Uiso 1 1 calc R . .
C2 C 0.3815(6) -0.0256(5) -0.1519(5) 0.0578(14) Uani 1 1 d . . .
H2C H 0.4067 -0.1018 -0.182 0.087 Uiso 1 1 calc R . .
H2D H 0.4129 -0.0261 -0.0817 0.087 Uiso 1 1 calc R . .
H2E H 0.4389 0.0368 -0.187 0.087 Uiso 1 1 calc R . .
C3 C 0.1286(7) 0.2211(5) 0.4094(6) 0.0728(19) Uani 1 1 d . . .
H3A H 0.0794 0.2197 0.3434 0.109 Uiso 1 1 calc R . .
H3B H 0.1171 0.2997 0.4385 0.109 Uiso 1 1 calc R . .
H3C H 0.0766 0.1632 0.4524 0.109 Uiso 1 1 calc R . .
C4 C 0.3344(7) 0.0669(5) 0.3860(5) 0.0644(15) Uani 1 1 d . . .
H4A H 0.2897 0.0209 0.4409 0.097 Uiso 1 1 calc R . .
H4B H 0.4497 0.0566 0.3845 0.097 Uiso 1 1 calc R . .
H4C H 0.289 0.0399 0.3229 0.097 Uiso 1 1 calc R . .

loop_
_atom_site_aniso_label
_atom_site_aniso_U_11
_atom_site_aniso_U_22
_atom_site_aniso_U_33
_atom_site_aniso_U_23
_atom_site_aniso_U_13
_atom_site_aniso_U_12
Co 0.0244(3) 0.0242(3) 0.0396(4) -0.0026(2) 0.0000(2) 0.0008(2)
Cl1 0.0516(7) 0.0346(6) 0.0466(6) 0.0074(5) 0.0126(5) -0.0015(5)
Cl2 0.0356(5) 0.0253(5) 0.0488(6) 0.0037(4) 0.0030(5) 0.0029(4)
Cl3 0.0325(5) 0.0352(6) 0.0501(6) -0.0009(4) 0.0092(5) 0.0094(4)
Cl4 0.0430(6) 0.0396(6) 0.0753(9) -0.0125(6) -0.0197(6) -0.0027(5)
N1 0.0267(17) 0.038(2) 0.046(2) -0.0053(16) 0.0038(16) 0.0002(15)
N2 0.054(3) 0.054(3) 0.054(3) -0.004(2) -0.008(2) -0.005(2)
C1 0.040(2) 0.042(3) 0.048(3) 0.005(2) 0.002(2) -0.003(2)
C2 0.029(2) 0.077(4) 0.067(3) -0.003(3) 0.000(2) 0.010(2)
C3 0.042(3) 0.058(4) 0.119(6) -0.020(4) -0.009(3) -0.002(3)
C4 0.058(3) 0.045(3) 0.090(4) -0.014(3) -0.005(3) 0.001(3)

loop_
_atom_type_symbol
_atom_type_description
_atom_type_scat_dispersion_real
_atom_type_scat_dispersion_imag
_atom_type_scat_source
C C 0.0033 0.0016 'International Tables Vol C Tables 4.2.6.8 and 6.1.1.4'
H H 0 0 'International Tables Vol C Tables 4.2.6.8 and 6.1.1.4'
Cl Cl 0.1484 0.1585 'International Tables Vol C Tables 4.2.6.8 and 6.1.1.4'
Co Co 0.3494 0.9721 'International Tables Vol C Tables 4.2.6.8 and 6.1.1.4'
N N 0.0061 0.0033 'International Tables Vol C Tables 4.2.6.8 and 6.1.1.4'

loop_
_geom_angle_atom_site_label_1
_geom_angle_atom_site_label_2
_geom_angle_atom_site_label_3
_geom_angle
_geom_angle_site_symmetry_1
_geom_angle_site_symmetry_3
_geom_angle_publ_flag
Cl4 Co Cl2 109.94(5) . . ?
Cl4 Co Cl1 110.55(5) . . ?
Cl2 Co Cl1 110.59(4) . . ?
Cl4 Co Cl3 110.94(5) . . ?
Cl2 Co Cl3 109.31(4) . . ?
Cl1 Co Cl3 105.44(5) . . ?
C1 N1 C2 113.2(4) . . ?
C3 N2 C4 116.0(4) . . ?

loop_
_geom_bond_atom_site_label_1
_geom_bond_atom_site_label_2
_geom_bond_distance
_geom_bond_site_symmetry_2
_geom_bond_publ_flag
Co Cl4 2.2597(13) . ?
Co Cl2 2.2664(11) . ?
Co Cl1 2.2766(13) . ?
Co Cl3 2.2888(11) . ?
N1 C1 1.459(6) . ?
N1 C2 1.479(6) . ?
N2 C3 1.460(7) . ?
N2 C4 1.474(7) . ?
